data_2023132
loop_
_publ_author_name
'Carneiro Neto, Jos\'e Severiano'
'Iwaya, Eduardo Mariano'
'Santana, Francielli Sousa'
'Soares, Ja\'isa Fernandes'

_publ_section_title
;
 Crystal structure of a three-coordinate lithium complex with monodentate
 phenyloxazoline and hexamethyldisilylamide ligands
;
_journal_coeditor_code EJ2003
_journal_issue 6
_journal_name_full 'Acta Crystallographica Section E Crystallographic Communications'
_journal_paper_doi 10.1107/S2056989024004237
_journal_volume 80
_journal_year 2024
_chemical_formula_iupac '[Li (C6 H18 N Si2) (C11 H13 N O)2]'
_chemical_formula_moiety 'C28 H44 Li N3 O2 Si2'
_chemical_formula_structural '[Li(N(Si(CH3)3)2)(NC7H5OC4H8)2]'
_chemical_formula_sum 'C28 H44 Li N3 O2 Si2'
_chemical_formula_weight 517.78
_chemical_name_systematic Bis(4,4-dimethyl-2-phenyl-2-oxazoline-\k<i>N</i>)(hexamethyldisilylamido-\k<i>N</i>)lithium
_space_group_crystal_system monoclinic
_space_group_IT_number 15
_space_group_name_Hall '-C 2yc'
_space_group_name_H-M_alt 'C 1 2/c 1'
_atom_sites_solution_hydrogens difmap
_atom_sites_solution_primary direct
_atom_sites_solution_secondary difmap
_audit_creation_method SHELXL-2018/3
_cell_angle_alpha 90
_cell_angle_beta 116.243(5)
_cell_angle_gamma 90
_cell_formula_units_Z 4
_cell_length_a 15.612(2)
_cell_length_b 12.7649(17)
_cell_length_c 17.180(4)
_cell_measurement_reflns_used 9967
_cell_measurement_temperature 100(2)
_cell_measurement_theta_max 27.66
_cell_measurement_theta_min 2.85
_cell_volume 3070.8(9)
_computing_cell_refinement
;
APEX3 and SAINT (Bruker, 2015)
;
_computing_data_collection
;
APEX3 and SAINT (Bruker, 2015)
;
_computing_data_reduction
;
APEX3 and SAINT (Bruker, 2015)
;
_computing_molecular_graphics
;
DIAMOND (Brandenburg & Putz, 1999, v. 4.6.4)
and Mercury (Macrae <i>et al.</i>,  2020, v. 2023.3.1)
;
_computing_publication_material
;
WINGX (Farrugia, 2012)
;
_computing_structure_refinement
;
<i>SHELXL2018/3</i> (Sheldrick, 2015)
;
_computing_structure_solution
;
<i>SHELXS2008</i> (Sheldrick 2008)
;
_diffrn_ambient_temperature 100(2)
_diffrn_detector_area_resol_mean 10.4167
_diffrn_measured_fraction_theta_full 0.997
_diffrn_measured_fraction_theta_max 0.998
_diffrn_measurement_device_type 'Bruker D8 Venture/Photon 100 CMOS'
_diffrn_measurement_method '\f and \w scans'
_diffrn_radiation_monochromator graphite
_diffrn_radiation_type MoK\a
_diffrn_radiation_wavelength 0.71073
_diffrn_reflns_av_R_equivalents 0.0781
_diffrn_reflns_av_unetI/netI 0.0294
_diffrn_reflns_limit_h_max 20
_diffrn_reflns_limit_h_min -20
_diffrn_reflns_limit_k_max 16
_diffrn_reflns_limit_k_min -16
_diffrn_reflns_limit_l_max 22
_diffrn_reflns_limit_l_min -22
_diffrn_reflns_number 44358
_diffrn_reflns_theta_full 25.242
_diffrn_reflns_theta_max 27.499
_diffrn_reflns_theta_min 2.848
_diffrn_source 'fine-focus sealed tube'
_exptl_absorpt_coefficient_mu 0.143
_exptl_absorpt_correction_T_max 0.7456
_exptl_absorpt_correction_T_min 0.7088
_exptl_absorpt_correction_type multi-scan
_exptl_absorpt_process_details
;
(SADABS; Krause <i>et al.</i>,  2015)
;
_exptl_crystal_colour colourless
_exptl_crystal_density_diffrn 1.120
_exptl_crystal_description parallelepiped
_exptl_crystal_F_000 1120
_exptl_crystal_size_max 0.497
_exptl_crystal_size_mid 0.436
_exptl_crystal_size_min 0.284
_refine_diff_density_max 0.294
_refine_diff_density_min -0.235
_refine_ls_extinction_method none
_refine_ls_goodness_of_fit_ref 1.039
_refine_ls_hydrogen_treatment refall
_refine_ls_matrix_type full
_refine_ls_number_parameters 252
_refine_ls_number_reflns 3522
_refine_ls_number_restraints 7
_refine_ls_restrained_S_all 1.039
_refine_ls_R_factor_all 0.0492
_refine_ls_R_factor_gt 0.0352
_refine_ls_shift/su_max 0.001
_refine_ls_shift/su_mean 0.000
_refine_ls_structure_factor_coef Fsqd
_refine_ls_weighting_details 'w=1/[\s^2^(Fo^2^)+(0.0461P)^2^+1.6645P] where P=(Fo^2^+2Fc^2^)/3'
_refine_ls_weighting_scheme calc
_refine_ls_wR_factor_gt 0.0865
_refine_ls_wR_factor_ref 0.0915
_reflns_number_gt 2888
_reflns_number_total 3522
_reflns_threshold_expression 'I > 2\s(I)'
_cod_data_source_file ej2003.cif
_cod_data_source_block I
_cod_original_cell_volume 3070.9(9)
_cod_original_sg_symbol_H-M 'C 2/c'
_cod_database_code 2023132
_shelx_space_group_comment
;
The symmetry employed for this shelxl refinement is uniquely defined
by the following loop, which should always be used as a source of
symmetry information in preference to the above space-group names.
They are only intended as comments.
;

loop_
_space_group_symop_operation_xyz
'x, y, z'
'-x, y, -z+1/2'
'x+1/2, y+1/2, z'
'-x+1/2, y+1/2, -z+1/2'
'-x, -y, -z'
'x, -y, z-1/2'
'-x+1/2, -y+1/2, -z'
'x+1/2, -y+1/2, z-1/2'

loop_
_atom_site_type_symbol
_atom_site_label
_atom_site_fract_x
_atom_site_fract_y
_atom_site_fract_z
_atom_site_U_iso_or_equiv
_atom_site_adp_type
_atom_site_calc_flag
_atom_site_occupancy
_atom_site_disorder_assembly
_atom_site_disorder_group
Li Li 0.500000 0.4524(2) 0.250000 0.0204(6) Uani d 1 . .
Si Si 0.57050(2) 0.24246(3) 0.21203(2) 0.01863(10) Uani d 1 . .
N N1 0.500000 0.30027(11) 0.250000 0.0182(3) Uani d 1 . .
N N2 0.37995(7) 0.54071(8) 0.16385(7) 0.0192(2) Uani d 1 . .
O O8 0.28490(7) 0.67752(8) 0.09434(6) 0.0283(2) Uani d 1 . .
C C1 0.50526(11) 0.15288(11) 0.11638(9) 0.0283(3) Uani d 1 . .
C C2 0.66991(11) 0.15862(12) 0.29266(10) 0.0317(3) Uani d 1 . .
C C3 0.62947(10) 0.34286(12) 0.17146(10) 0.0274(3) Uani d 1 . .
C C4 0.31661(9) 0.50169(10) 0.07406(8) 0.0238(3) Uani d 1 . .
C C5 0.37382(13) 0.44781(14) 0.03410(10) 0.0391(4) Uani d 1 . .
C C6 0.24248(14) 0.43000(18) 0.08063(12) 0.0527(6) Uani d 1 . .
C C7 0.27067(11) 0.60331(12) 0.02589(9) 0.0307(3) Uani d 1 . .
C C9 0.35350(8) 0.63426(10) 0.16790(8) 0.0194(3) Uani d 1 . .
C C10 0.38916(9) 0.70370(10) 0.24400(8) 0.0198(3) Uani d 1 . .
C C11 0.38259(10) 0.81222(10) 0.23259(9) 0.0255(3) Uani d 1 . .
C C12 0.41867(11) 0.87807(11) 0.30369(10) 0.0313(3) Uani d 1 . .
C C13 0.46139(11) 0.83697(12) 0.38667(10) 0.0310(3) Uani d 1 . .
C C14 0.46664(10) 0.72887(11) 0.39881(9) 0.0280(3) Uani d 1 . .
C C15 0.43035(9) 0.66244(11) 0.32782(8) 0.0226(3) Uani d 1 . .
H H1A 0.4564(12) 0.1901(13) 0.0681(10) 0.040(5) Uiso d 1 . .
H H1B 0.5497(14) 0.1223(15) 0.0952(12) 0.049(5) Uiso d 1 . .
H H1C 0.4750(13) 0.0932(15) 0.1312(12) 0.041(5) Uiso d 1 . .
H H2A 0.6467(14) 0.0989(15) 0.3147(12) 0.046(5) Uiso d 1 . .
H H2B 0.7134(16) 0.1985(18) 0.3410(15) 0.064(6) Uiso d 1 . .
H H2C 0.7052(15) 0.1233(16) 0.2666(13) 0.054(6) Uiso d 1 . .
H H3A 0.6706(14) 0.3083(15) 0.1489(12) 0.051(5) Uiso d 1 . .
H H3B 0.5826(14) 0.3873(15) 0.1232(13) 0.048(5) Uiso d 1 . .
H H3C 0.6702(15) 0.3943(16) 0.2176(13) 0.052(5) Uiso d 1 . .
H H5A 0.4240(14) 0.4948(15) 0.0334(12) 0.049(5) Uiso d 1 . .
H H5B 0.3314(14) 0.4287(16) -0.0254(14) 0.054(6) Uiso d 1 . .
H H5C 0.4050(15) 0.3855(17) 0.0682(14) 0.058(6) Uiso d 1 . .
H H6A 0.2020(15) 0.4040(16) 0.0223(11) 0.064(6) Uiso d 1 . .
H H6B 0.2736(14) 0.3696(14) 0.1122(13) 0.060(6) Uiso d 1 . .
H H6C 0.204(2) 0.465(2) 0.110(2) 0.101(10) Uiso d 1 . .
H H7A 0.3021(13) 0.6319(14) -0.0113(12) 0.041(5) Uiso d 1 . .
H H7B 0.2033(10) 0.5970(14) -0.0090(11) 0.041(5) Uiso d 1 . .
H H11 0.3552(12) 0.8399(12) 0.1757(9) 0.033(4) Uiso d 1 . .
H H12 0.4131(12) 0.9517(14) 0.2954(11) 0.038(5) Uiso d 1 . .
H H13 0.4891(13) 0.8821(14) 0.4369(12) 0.040(5) Uiso d 1 . .
H H14 0.4949(11) 0.7004(12) 0.4566(9) 0.030(4) Uiso d 1 . .
H H15 0.4321(11) 0.5886(10) 0.3360(10) 0.026(4) Uiso d 1 . .

loop_
_atom_site_aniso_label
_atom_site_aniso_U_11
_atom_site_aniso_U_22
_atom_site_aniso_U_33
_atom_site_aniso_U_12
_atom_site_aniso_U_13
_atom_site_aniso_U_23
Li 0.0169(14) 0.0193(14) 0.0197(14) 0.000 0.0033(11) 0.000
Si 0.01801(18) 0.01873(17) 0.01628(17) 0.00254(12) 0.00498(13) -0.00047(12)
N1 0.0188(7) 0.0169(7) 0.0171(7) 0.000 0.0061(6) 0.000
N2 0.0158(5) 0.0211(5) 0.0162(5) -0.0006(4) 0.0028(4) 0.0025(4)
O8 0.0283(5) 0.0300(5) 0.0190(4) 0.0125(4) 0.0035(4) 0.0056(4)
C1 0.0322(8) 0.0261(7) 0.0221(7) 0.0030(6) 0.0079(6) -0.0048(5)
C2 0.0260(7) 0.0296(7) 0.0302(8) 0.0092(6) 0.0040(6) 0.0017(6)
C3 0.0243(7) 0.0325(7) 0.0284(7) 0.0003(6) 0.0146(6) -0.0001(6)
C4 0.0207(6) 0.0236(6) 0.0170(6) -0.0013(5) -0.0007(5) 0.0030(5)
C5 0.0380(9) 0.0391(9) 0.0242(7) 0.0102(7) -0.0007(7) -0.0097(6)
C6 0.0419(10) 0.0597(12) 0.0316(9) -0.0306(9) -0.0064(8) 0.0109(8)
C7 0.0322(8) 0.0314(7) 0.0196(6) 0.0088(6) 0.0034(6) 0.0033(5)
C9 0.0143(6) 0.0238(6) 0.0183(6) 0.0030(5) 0.0057(5) 0.0061(5)
C10 0.0168(6) 0.0234(6) 0.0208(6) 0.0043(5) 0.0096(5) 0.0028(5)
C11 0.0271(7) 0.0250(7) 0.0246(7) 0.0072(5) 0.0116(6) 0.0062(5)
C12 0.0388(8) 0.0220(7) 0.0345(8) 0.0056(6) 0.0176(7) 0.0010(6)
C13 0.0351(8) 0.0325(7) 0.0277(7) 0.0027(6) 0.0159(6) -0.0065(6)
C14 0.0322(7) 0.0336(7) 0.0204(6) 0.0070(6) 0.0137(6) 0.0024(5)
C15 0.0234(6) 0.0240(6) 0.0219(6) 0.0061(5) 0.0116(5) 0.0045(5)

loop_
_atom_type_symbol
_atom_type_description
_atom_type_scat_dispersion_real
_atom_type_scat_dispersion_imag
_atom_type_scat_source
C C 0.0033 0.0016 'International Tables Vol C Tables 4.2.6.8 and 6.1.1.4'
H H 0.0000 0.0000 'International Tables Vol C Tables 4.2.6.8 and 6.1.1.4'
Li Li -0.0003 0.0001 'International Tables Vol C Tables 4.2.6.8 and 6.1.1.4'
N N 0.0061 0.0033 'International Tables Vol C Tables 4.2.6.8 and 6.1.1.4'
O O 0.0106 0.0060 'International Tables Vol C Tables 4.2.6.8 and 6.1.1.4'
Si Si 0.0817 0.0704 'International Tables Vol C Tables 4.2.6.8 and 6.1.1.4'

loop_
_geom_angle_atom_site_label_1
_geom_angle_atom_site_label_2
_geom_angle_atom_site_label_3
_geom_angle_site_symmetry_1
_geom_angle_site_symmetry_3
_geom_angle
_geom_angle_publ_flag
N1 Li N2 . . 122.02(7) ?
N1 Li N2 . 2_655 122.02(7) ?
N2 Li N2 . 2_655 115.95(14) ?
N1 Li Si . 2_655 29.36(3) ?
N2 Li Si . 2_655 108.77(5) ?
N2 Li Si 2_655 2_655 127.05(6) ?
N1 Si C3 . . 110.90(7) ?
N1 Si C1 . . 114.23(6) ?
C3 Si C1 . . 104.72(7) ?
N1 Si C2 . . 115.55(6) ?
C3 Si C2 . . 106.22(7) ?
C1 Si C2 . . 104.31(7) ?
Si N1 Si . 2_655 127.83(9) ?
Si N1 Li . . 116.09(4) ?
Si N1 Li 2_655 . 116.09(4) ?
C9 N2 C4 . . 106.52(10) ?
C9 N2 Li . . 131.72(11) ?
C4 N2 Li . . 121.09(9) ?
C9 O8 C7 . . 105.29(10) ?
Si C1 H1A . . 111.5(11) ?
Si C1 H1B . . 111.1(11) ?
H1A C1 H1B . . 107.0(15) ?
Si C1 H1C . . 112.2(10) ?
H1A C1 H1C . . 108.4(15) ?
H1B C1 H1C . . 106.4(15) ?
Si C2 H2A . . 113.3(11) ?
Si C2 H2B . . 111.9(13) ?
H2A C2 H2B . . 108.5(17) ?
Si C2 H2C . . 112.2(12) ?
H2A C2 H2C . . 101.5(16) ?
H2B C2 H2C . . 108.8(18) ?
Si C3 H3A . . 110.5(11) ?
Si C3 H3B . . 113.2(11) ?
H3A C3 H3B . . 106.9(15) ?
Si C3 H3C . . 113.2(11) ?
H3A C3 H3C . . 107.8(16) ?
H3B C3 H3C . . 104.9(15) ?
N2 C4 C5 . . 111.37(11) ?
N2 C4 C6 . . 107.51(12) ?
C5 C4 C6 . . 112.48(16) ?
N2 C4 C7 . . 102.23(10) ?
C5 C4 C7 . . 111.64(12) ?
C6 C4 C7 . . 111.07(14) ?
C4 C5 H5A . . 111.0(11) ?
C4 C5 H5B . . 109.1(12) ?
H5A C5 H5B . . 108.4(16) ?
C4 C5 H5C . . 109.6(12) ?
H5A C5 H5C . . 108.2(16) ?
H5B C5 H5C . . 110.6(16) ?
C4 C6 H6A . . 107.3(13) ?
C4 C6 H6B . . 108.6(13) ?
H6A C6 H6B . . 104.3(17) ?
C4 C6 H6C . . 113.5(16) ?
H6A C6 H6C . . 113(2) ?
H6B C6 H6C . . 109(2) ?
O8 C7 C4 . . 104.34(10) ?
O8 C7 H7A . . 109.1(10) ?
C4 C7 H7A . . 113.4(10) ?
O8 C7 H7B . . 107.2(11) ?
C4 C7 H7B . . 112.9(11) ?
H7A C7 H7B . . 109.6(15) ?
N2 C9 O8 . . 118.04(11) ?
N2 C9 C10 . . 127.49(11) ?
O8 C9 C10 . . 114.47(11) ?
C15 C10 C11 . . 119.42(12) ?
C15 C10 C9 . . 120.72(11) ?
C11 C10 C9 . . 119.86(11) ?
C12 C11 C10 . . 120.24(13) ?
C12 C11 H11 . . 120.5(10) ?
C10 C11 H11 . . 119.2(10) ?
C11 C12 C13 . . 120.21(13) ?
C11 C12 H12 . . 119.8(11) ?
C13 C12 H12 . . 120.0(11) ?
C12 C13 C14 . . 120.00(14) ?
C12 C13 H13 . . 121.0(11) ?
C14 C13 H13 . . 118.9(11) ?
C15 C14 C13 . . 120.07(13) ?
C15 C14 H14 . . 120.0(10) ?
C13 C14 H14 . . 119.9(10) ?
C14 C15 C10 . . 120.03(12) ?
C14 C15 H15 . . 120.2(9) ?
C10 C15 H15 . . 119.8(9) ?

loop_
_geom_bond_atom_site_label_1
_geom_bond_atom_site_label_2
_geom_bond_site_symmetry_2
_geom_bond_distance
_geom_bond_publ_flag
Li N1 . 1.942(3) ?
Li N2 . 2.1263(18) ?
Li N2 2_655 2.1264(18) ?
Li Si 2_655 3.074(3) ?
Si N1 . 1.6782(7) ?
Si C3 . 1.8824(15) ?
Si C1 . 1.8881(14) ?
Si C2 . 1.8900(14) ?
N2 C9 . 1.2756(16) ?
N2 C4 . 1.5022(16) ?
O8 C9 . 1.3610(15) ?
O8 C7 . 1.4486(17) ?
C1 H1A . 0.968(14) ?
C1 H1B . 1.00(2) ?
C1 H1C . 0.988(19) ?
C2 H2A . 0.99(2) ?
C2 H2B . 0.95(2) ?
C2 H2C . 0.96(2) ?
C3 H3A . 0.99(2) ?
C3 H3B . 1.00(2) ?
C3 H3C . 1.01(2) ?
C4 C5 . 1.511(2) ?
C4 C6 . 1.518(2) ?
C4 C7 . 1.5353(18) ?
C5 H5A . 0.99(2) ?
C5 H5B . 0.97(2) ?
C5 H5C . 0.98(2) ?
C6 H6A . 0.976(15) ?
C6 H6B . 0.945(15) ?
C6 H6C . 1.04(3) ?
C7 H7A . 1.029(19) ?
C7 H7B . 0.956(14) ?
C9 C10 . 1.4700(18) ?
C10 C15 . 1.3950(18) ?
C10 C11 . 1.3964(18) ?
C11 C12 . 1.381(2) ?
C11 H11 . 0.944(13) ?
C12 C13 . 1.383(2) ?
C12 H12 . 0.949(18) ?
C13 C14 . 1.392(2) ?
C13 H13 . 0.967(18) ?
C14 C15 . 1.3843(19) ?
C14 H14 . 0.963(13) ?
C15 H15 . 0.952(13) ?

loop_
_geom_torsion_atom_site_label_1
_geom_torsion_atom_site_label_2
_geom_torsion_atom_site_label_3
_geom_torsion_atom_site_label_4
_geom_torsion_site_symmetry_1
_geom_torsion_site_symmetry_2
_geom_torsion_site_symmetry_3
_geom_torsion_site_symmetry_4
_geom_torsion
_geom_torsion_publ_flag
C3 Si N1 Si . . . 2_655 176.77(5) ?
C1 Si N1 Si . . . 2_655 58.73(6) ?
C2 Si N1 Si . . . 2_655 -62.30(6) ?
C3 Si N1 Li . . . . -3.23(5) ?
C1 Si N1 Li . . . . -121.27(6) ?
C2 Si N1 Li . . . . 117.70(6) ?
C9 N2 C4 C5 . . . . 133.79(13) ?
Li N2 C4 C5 . . . . -37.89(15) ?
C9 N2 C4 C6 . . . . -102.56(15) ?
Li N2 C4 C6 . . . . 85.76(15) ?
C9 N2 C4 C7 . . . . 14.45(14) ?
Li N2 C4 C7 . . . . -157.23(10) ?
C9 O8 C7 C4 . . . . 16.31(14) ?
N2 C4 C7 O8 . . . . -18.50(14) ?
C5 C4 C7 O8 . . . . -137.66(13) ?
C6 C4 C7 O8 . . . . 95.91(15) ?
C4 N2 C9 O8 . . . . -4.81(15) ?
Li N2 C9 O8 . . . . 165.63(9) ?
C4 N2 C9 C10 . . . . 175.66(12) ?
Li N2 C9 C10 . . . . -13.9(2) ?
C7 O8 C9 N2 . . . . -7.87(16) ?
C7 O8 C9 C10 . . . . 171.71(11) ?
N2 C9 C10 C15 . . . . -24.5(2) ?
O8 C9 C10 C15 . . . . 155.95(12) ?
N2 C9 C10 C11 . . . . 154.97(13) ?
O8 C9 C10 C11 . . . . -24.56(17) ?
C15 C10 C11 C12 . . . . 1.6(2) ?
C9 C10 C11 C12 . . . . -177.93(13) ?
C10 C11 C12 C13 . . . . -0.1(2) ?
C11 C12 C13 C14 . . . . -1.1(2) ?
C12 C13 C14 C15 . . . . 0.9(2) ?
C13 C14 C15 C10 . . . . 0.5(2) ?
C11 C10 C15 C14 . . . . -1.77(19) ?
C9 C10 C15 C14 . . . . 177.72(12) ?
